data_4302023
loop_
_publ_author_name
'Chelladurai Ganesamoorthy'
'Maravanji S. Balakrishna'
'Joel T. Mague'

_publ_section_title
;
Group 11 Metal Chemistry of a Tetradentate Ligand,
Phenylene-1,4-diaminotetra(phosphonite), p-C6H4[N{P(OC6H4OMe-o)2}2]2
;
_journal_name_full 'Inorganic Chemistry'
_journal_page_first 3768
_journal_page_last 3782
_journal_paper_doi 10.1021/ic900085e
_journal_volume 48
_journal_year 2009
_chemical_formula_moiety ' C78 H92 Ag4 Cl4 N2 O36 P4, 2(C7 H8 O2), 2(C4 H8 O), C4 H8 O'
_chemical_formula_sum 'C104 H132 Ag4 Cl4 N2 O43 P4'
_chemical_formula_weight 2795.28
_chemical_name_systematic
; 
\m-{1,4-Bis[bis(bis(o-methoxyphenoxy)phosphino)amino]
benzene-1\kP;2\kP';3\kP";4\kP'"}-\m-bis(perchlorato-
1\kO;2\kO;3\kO;4\kO)-\m-bis(perchlorato-1\kO;2\kO';
3\kO;4\kO')tetrakis(tetrahydrofuran)tetrakis(silver(I))
Tetrahydrofuran Solvate o-Methoxyphenol Solvate
;
_space_group_IT_number 2
_symmetry_cell_setting triclinic
_symmetry_space_group_name_Hall '-P 1'
_symmetry_space_group_name_H-M 'P -1'
_atom_sites_solution_hydrogens geom
_atom_sites_solution_primary direct
_atom_sites_solution_secondary difmap
_audit_creation_method SHELXL-97
_cell_angle_alpha 109.135(2)
_cell_angle_beta 110.464(2)
_cell_angle_gamma 90.280(2)
_cell_formula_units_Z 1
_cell_length_a 13.743(2)
_cell_length_b 15.530(2)
_cell_length_c 16.198(2)
_cell_measurement_reflns_used 8563
_cell_measurement_temperature 100(2)
_cell_measurement_theta_max 26.400
_cell_measurement_theta_min 2.262
_cell_volume 3032.0(7)
_computing_cell_refinement 'Bruker SMART (Bruker-AXS, 2000)'
_computing_data_collection 'Bruker SMART (Bruker-AXS, 2000)'
_computing_data_reduction 'Bruker SAINT+ (Bruker-AXS, 2004)'
_computing_molecular_graphics 'Bruker SHELXTL (Bruker-AXS, 2000a)'
_computing_publication_material 'Bruker SHELXTL (Bruker-AXS, 2000a)'
_computing_structure_refinement 'SHELXL-97 (Sheldrick, 1997)'
_computing_structure_solution 'SHELXS-97 (Sheldrick, 1997)'
_diffrn_ambient_temperature 100(2)
_diffrn_measured_fraction_theta_full 0.980
_diffrn_measured_fraction_theta_max 0.980
_diffrn_measurement_device_type 'Bruker-AXS Smart APEX CCD area detector'
_diffrn_measurement_method 'phi and omega scans'
_diffrn_radiation_monochromator graphite
_diffrn_radiation_source 'fine-focus sealed tube'
_diffrn_radiation_type MoK\a
_diffrn_radiation_wavelength 0.71073
_diffrn_reflns_av_R_equivalents 0.0835
_diffrn_reflns_av_sigmaI/netI 0.1116
_diffrn_reflns_limit_h_max 16
_diffrn_reflns_limit_h_min -17
_diffrn_reflns_limit_k_max 18
_diffrn_reflns_limit_k_min -19
_diffrn_reflns_limit_l_max 20
_diffrn_reflns_limit_l_min 0
_diffrn_reflns_number 81438
_diffrn_reflns_theta_full 26.62
_diffrn_reflns_theta_max 26.62
_diffrn_reflns_theta_min 2.26
_exptl_absorpt_coefficient_mu 0.861
_exptl_absorpt_correction_T_max 0.9288
_exptl_absorpt_correction_T_min 0.7290
_exptl_absorpt_correction_type multi-scan
_exptl_absorpt_process_details 'TWINABS (Sheldrick, 2005a)'
_exptl_crystal_colour Colorless
_exptl_crystal_density_diffrn 1.531
_exptl_crystal_density_method 'not measured'
_exptl_crystal_description Plate
_exptl_crystal_F_000 1430
_exptl_crystal_size_max 0.23
_exptl_crystal_size_mid 0.16
_exptl_crystal_size_min 0.09
_refine_diff_density_max 1.845
_refine_diff_density_min -1.087
_refine_diff_density_rms 0.209
_refine_ls_extinction_method none
_refine_ls_goodness_of_fit_ref 0.927
_refine_ls_hydrogen_treatment constr
_refine_ls_matrix_type full
_refine_ls_number_parameters 762
_refine_ls_number_reflns 23267
_refine_ls_number_restraints 33
_refine_ls_restrained_S_all 0.931
_refine_ls_R_factor_all 0.1137
_refine_ls_R_factor_gt 0.0579
_refine_ls_shift/su_max 0.009
_refine_ls_shift/su_mean 0.000
_refine_ls_structure_factor_coef Fsqd
_refine_ls_weighting_details 'calc w=1/[\s^2^(Fo^2^)+(0.0819P)^2^] where P=(Fo^2^+2Fc^2^)/3'
_refine_ls_weighting_scheme calc
_refine_ls_wR_factor_gt 0.1510
_refine_ls_wR_factor_ref 0.1686
_reflns_number_gt 12525
_reflns_number_total 23267
_reflns_threshold_expression >2\s(I)
_cod_data_source_file ic900085e_si_001_05.cif
_cod_data_source_block msb314
_cod_depositor_comments
;
The following automatic conversions were performed:
'_symmetry_cell_setting' value 'Triclinic' changed to 'triclinic'
according to '/home/saulius/struct/CIF-dictionaries/cif_core.dic'
dictionary named 'cif_core.dic' version 2.4.1 from 2010-06-29.

Automatic conversion script
Id: cif_fix_enum 1527 2010-12-29 10:47:43Z saulius 
;
_cod_original_cell_volume 3031.8(7)
_cod_database_code 4302023

loop_
_symmetry_equiv_pos_as_xyz
'x, y, z'
'-x, -y, -z'

loop_
_atom_site_label
_atom_site_type_symbol
_atom_site_fract_x
_atom_site_fract_y
_atom_site_fract_z
_atom_site_U_iso_or_equiv
_atom_site_adp_type
_atom_site_occupancy
_atom_site_symmetry_multiplicity
_atom_site_calc_flag
_atom_site_refinement_flags
_atom_site_disorder_assembly
_atom_site_disorder_group
Ag1 Ag 0.70489(3) 0.26402(2) 0.10216(2) 0.02488(10) Uani 1 1 d . . .
Ag2 Ag 0.92548(3) 0.23965(2) 0.09580(2) 0.02287(10) Uani 1 1 d . A .
Cl1 Cl 0.77234(10) 0.03976(8) 0.04253(9) 0.0335(3) Uani 1 1 d . . .
Cl2 Cl 0.76577(9) 0.33501(9) -0.05376(9) 0.0325(3) Uani 1 1 d . . .
P1 P 0.78596(9) 0.37801(8) 0.25042(8) 0.0193(3) Uani 1 1 d . A .
P2 P 0.98773(9) 0.31489(8) 0.25933(8) 0.0180(2) Uani 1 1 d . . .
O1 O 0.7831(2) 0.48581(19) 0.2649(2) 0.0244(7) Uani 1 1 d . . .
O2 O 0.7288(3) 0.5606(2) 0.4128(2) 0.0333(8) Uani 1 1 d . A .
O3 O 0.7309(2) 0.3699(2) 0.3215(2) 0.0222(7) Uani 1 1 d . . .
O4 O 0.7905(2) 0.2096(2) 0.3228(2) 0.0252(7) Uani 1 1 d . A .
O5 O 1.0981(2) 0.38045(19) 0.3035(2) 0.0206(7) Uani 1 1 d . A .
O6 O 1.0008(2) 0.4894(2) 0.2105(2) 0.0262(7) Uani 1 1 d . . .
O7 O 1.0170(2) 0.2526(2) 0.3245(2) 0.0203(7) Uani 1 1 d . A .
O8 O 1.1127(3) 0.1700(2) 0.2057(2) 0.0302(8) Uani 1 1 d . . .
O9 O 0.7230(3) 0.1060(2) 0.0942(3) 0.0497(11) Uani 1 1 d . A .
O10 O 0.8384(4) 0.0846(3) 0.0139(3) 0.0716(16) Uani 1 1 d . A .
O11 O 0.8321(4) -0.0078(4) 0.1004(4) 0.0764(15) Uani 1 1 d . A .
O12 O 0.6952(3) -0.0240(3) -0.0387(3) 0.0653(14) Uani 1 1 d . A .
O13 O 0.7551(3) 0.2510(3) -0.0332(2) 0.0396(9) Uani 1 1 d . A .
O14 O 0.7050(3) 0.3998(3) -0.0174(3) 0.0623(13) Uani 1 1 d . A .
O15 O 0.8733(3) 0.3740(2) -0.0094(3) 0.0447(10) Uani 1 1 d . A .
O16 O 0.7319(3) 0.3119(3) -0.1531(2) 0.0429(10) Uani 1 1 d . A .
O17 O 0.9902(2) 0.1945(2) -0.0217(2) 0.0296(8) Uani 1 1 d . . .
N1 N 0.9134(3) 0.3821(2) 0.3092(2) 0.0168(8) Uani 1 1 d . A .
C1 C 0.6865(3) 0.5200(3) 0.2507(3) 0.0228(10) Uani 1 1 d . A .
C2 C 0.6239(4) 0.5161(3) 0.1624(4) 0.0281(11) Uani 1 1 d . . .
H2 H 0.6447 0.4896 0.1104 0.034 Uiso 1 1 calc R A .
C3 C 0.5288(4) 0.5516(3) 0.1503(4) 0.0336(12) Uani 1 1 d . A .
H3 H 0.4842 0.5493 0.0894 0.040 Uiso 1 1 calc R . .
C4 C 0.4994(4) 0.5900(3) 0.2258(4) 0.0348(13) Uani 1 1 d . . .
H4 H 0.4347 0.6141 0.2168 0.042 Uiso 1 1 calc R A .
C5 C 0.5634(4) 0.5938(3) 0.3148(4) 0.0322(12) Uani 1 1 d . A .
H5 H 0.5425 0.6205 0.3667 0.039 Uiso 1 1 calc R . .
C6 C 0.6587(4) 0.5583(3) 0.3286(3) 0.0273(11) Uani 1 1 d . . .
C7 C 0.6904(4) 0.5663(4) 0.4853(4) 0.0425(14) Uani 1 1 d . . .
H7A H 0.6680 0.6268 0.5064 0.064 Uiso 1 1 calc R A .
H7B H 0.7461 0.5577 0.5385 0.064 Uiso 1 1 calc R . .
H7C H 0.6307 0.5183 0.4610 0.064 Uiso 1 1 calc R . .
C8 C 0.6547(3) 0.2952(3) 0.2920(3) 0.0247(11) Uani 1 1 d . A .
C9 C 0.5511(4) 0.3076(4) 0.2660(5) 0.0476(16) Uani 1 1 d . . .
H9 H 0.5313 0.3659 0.2649 0.057 Uiso 1 1 calc R A .
C10 C 0.4753(4) 0.2349(4) 0.2413(6) 0.070(2) Uani 1 1 d . A .
H10 H 0.4034 0.2433 0.2242 0.084 Uiso 1 1 calc R . .
C11 C 0.5049(4) 0.1500(4) 0.2418(5) 0.0568(19) Uani 1 1 d . . .
H11 H 0.4530 0.0997 0.2236 0.068 Uiso 1 1 calc R A .
C12 C 0.6097(4) 0.1378(3) 0.2685(4) 0.0335(12) Uani 1 1 d . A .
H12 H 0.6296 0.0794 0.2689 0.040 Uiso 1 1 calc R . .
C13 C 0.6859(4) 0.2116(3) 0.2949(3) 0.0242(10) Uani 1 1 d . . .
C14 C 0.8277(4) 0.1249(3) 0.3311(4) 0.0340(12) Uani 1 1 d . . .
H14A H 0.8026 0.1076 0.3739 0.051 Uiso 1 1 calc R A .
H14B H 0.9045 0.1335 0.3560 0.051 Uiso 1 1 calc R . .
H14C H 0.8012 0.0761 0.2690 0.051 Uiso 1 1 calc R . .
C15 C 1.1418(3) 0.4070(3) 0.2481(3) 0.0226(10) Uani 1 1 d . . .
C16 C 1.2353(4) 0.3794(3) 0.2456(4) 0.0287(11) Uani 1 1 d . A .
H16 H 1.2673 0.3393 0.2775 0.034 Uiso 1 1 calc R . .
C17 C 1.2833(4) 0.4105(3) 0.1960(4) 0.0357(13) Uani 1 1 d . . .
H17 H 1.3484 0.3917 0.1942 0.043 Uiso 1 1 calc R A .
C18 C 1.2369(4) 0.4682(3) 0.1496(4) 0.0353(13) Uani 1 1 d . A .
H18 H 1.2699 0.4888 0.1155 0.042 Uiso 1 1 calc R . .
C19 C 1.1424(4) 0.4965(3) 0.1524(4) 0.0301(12) Uani 1 1 d . . .
H19 H 1.1111 0.5368 0.1205 0.036 Uiso 1 1 calc R A .
C20 C 1.0931(3) 0.4663(3) 0.2015(3) 0.0228(10) Uani 1 1 d . A .
C21 C 0.9544(4) 0.5569(3) 0.1724(4) 0.0346(13) Uani 1 1 d . . .
H21A H 1.0045 0.6133 0.2006 0.052 Uiso 1 1 calc R . .
H21B H 0.8911 0.5704 0.1863 0.052 Uiso 1 1 calc R . .
H21C H 0.9359 0.5333 0.1040 0.052 Uiso 1 1 calc R . .
C22 C 1.1140(3) 0.2231(3) 0.3588(3) 0.0201(10) Uani 1 1 d . . .
C23 C 1.1556(4) 0.2339(3) 0.4524(3) 0.0261(11) Uani 1 1 d . A .
H23 H 1.1198 0.2628 0.4926 0.031 Uiso 1 1 calc R . .
C24 C 1.2497(4) 0.2028(3) 0.4880(4) 0.0331(12) Uani 1 1 d . . .
H24 H 1.2787 0.2095 0.5526 0.040 Uiso 1 1 calc R A .
C25 C 1.3010(4) 0.1620(4) 0.4291(4) 0.0376(13) Uani 1 1 d . A .
H25 H 1.3664 0.1417 0.4541 0.045 Uiso 1 1 calc R . .
C26 C 1.2600(4) 0.1495(3) 0.3338(4) 0.0330(12) Uani 1 1 d . . .
H26 H 1.2968 0.1216 0.2942 0.040 Uiso 1 1 calc R A .
C27 C 1.1636(4) 0.1791(3) 0.2975(3) 0.0247(11) Uani 1 1 d . A .
C28 C 1.1577(4) 0.1186(4) 0.1404(4) 0.0390(13) Uani 1 1 d . . .
H28A H 1.2256 0.1518 0.1541 0.059 Uiso 1 1 calc R . .
H28B H 1.1107 0.1109 0.0762 0.059 Uiso 1 1 calc R . .
H28C H 1.1676 0.0581 0.1461 0.059 Uiso 1 1 calc R . .
C29 C 0.9583(3) 0.4097(3) 0.4773(3) 0.0210(10) Uani 1 1 d . . .
H29 H 0.9297 0.3481 0.4614 0.025 Uiso 1 1 calc R . .
C30 C 0.9588(3) 0.4425(3) 0.4076(3) 0.0179(9) Uani 1 1 d . . .
C31 C 0.9998(3) 0.5318(3) 0.4293(3) 0.0199(10) Uani 1 1 d . . .
H31 H 0.9995 0.5533 0.3806 0.024 Uiso 1 1 calc R . .
C32 C 1.0731(5) 0.2516(4) -0.0228(5) 0.0550(18) Uani 1 1 d . A .
H32A H 1.1420 0.2451 0.0205 0.066 Uiso 1 1 calc R . .
H32B H 1.0622 0.3170 -0.0022 0.066 Uiso 1 1 calc R . .
C33 C 1.0704(5) 0.2209(6) -0.1204(5) 0.072(2) Uani 1 1 d . . .
H33A H 1.1149 0.1718 -0.1316 0.087 Uiso 1 1 calc R A .
H33B H 1.0925 0.2726 -0.1357 0.087 Uiso 1 1 calc R . .
C34 C 0.9549(5) 0.1849(8) -0.1758(5) 0.102(4) Uani 1 1 d . A .
H34A H 0.9125 0.2357 -0.1807 0.122 Uiso 1 1 calc R . .
H34B H 0.9428 0.1411 -0.2398 0.122 Uiso 1 1 calc R . .
C35 C 0.9311(4) 0.1378(4) -0.1162(4) 0.0439(15) Uani 1 1 d . A .
H35A H 0.8552 0.1325 -0.1279 0.053 Uiso 1 1 calc R . .
H35B H 0.9523 0.0754 -0.1300 0.053 Uiso 1 1 calc R . .
O18 O 0.5377(2) 0.2128(2) 0.0004(3) 0.0386(9) Uani 0.50 1 d PD A 1
C36 C 0.4800(14) 0.2801(15) -0.032(2) 0.069(4) Uani 0.50 1 d PD A 1
H36A H 0.4529 0.2580 -0.1017 0.083 Uiso 0.50 1 calc PR A 1
H36B H 0.5275 0.3383 -0.0081 0.083 Uiso 0.50 1 calc PR A 1
C37 C 0.3913(9) 0.2972(8) 0.0007(10) 0.057(3) Uani 0.50 1 d PD A 1
H37A H 0.3326 0.3167 -0.0426 0.069 Uiso 0.50 1 calc PR A 1
H37B H 0.4133 0.3429 0.0653 0.069 Uiso 0.50 1 calc PR A 1
C38 C 0.3649(8) 0.2007(7) -0.0032(10) 0.054(3) Uani 0.50 1 d PD A 1
H38A H 0.3424 0.2034 0.0492 0.065 Uiso 0.50 1 calc PR A 1
H38B H 0.3069 0.1663 -0.0633 0.065 Uiso 0.50 1 calc PR A 1
C39 C 0.4601(7) 0.1536(7) 0.0044(9) 0.041(2) Uani 0.50 1 d PD A 1
H39A H 0.4866 0.1422 0.0646 0.050 Uiso 0.50 1 calc PR A 1
H39B H 0.4433 0.0938 -0.0480 0.050 Uiso 0.50 1 calc PR A 1
O18A O 0.5377(2) 0.2128(2) 0.0004(3) 0.0386(9) Uani 0.50 1 d PD A 2
C36A C 0.4618(10) 0.2736(13) -0.021(2) 0.069(4) Uani 0.50 1 d PD A 2
H36C H 0.4674 0.2941 -0.0709 0.083 Uiso 0.50 1 calc PR A 2
H36D H 0.4728 0.3285 0.0360 0.083 Uiso 0.50 1 calc PR A 2
C37A C 0.3580(9) 0.2193(8) -0.0526(10) 0.057(3) Uani 0.50 1 d PD A 2
H37C H 0.3026 0.2396 -0.0979 0.069 Uiso 0.50 1 calc PR A 2
H37D H 0.3375 0.2223 0.0010 0.069 Uiso 0.50 1 calc PR A 2
C38A C 0.3807(7) 0.1248(8) -0.0990(8) 0.054(3) Uani 0.50 1 d PD A 2
H38C H 0.3279 0.0767 -0.1058 0.065 Uiso 0.50 1 calc PR A 2
H38D H 0.3812 0.1173 -0.1619 0.065 Uiso 0.50 1 calc PR A 2
C39A C 0.4862(8) 0.1197(6) -0.0340(8) 0.041(2) Uani 0.50 1 d PD A 2
H39C H 0.4816 0.1019 0.0180 0.050 Uiso 0.50 1 calc PR A 2
H39D H 0.5231 0.0755 -0.0677 0.050 Uiso 0.50 1 calc PR A 2
O19 O -0.0939(3) 0.1014(2) 0.5766(3) 0.0488(11) Uani 1 1 d . . .
O20 O -0.0312(3) 0.2722(3) 0.5976(3) 0.0555(12) Uani 1 1 d . . .
H20 H -0.0852 0.2374 0.5559 0.083 Uiso 1 1 calc R . .
C40 C 0.0413(4) 0.2212(3) 0.6302(4) 0.0323(12) Uani 1 1 d . . .
C41 C 0.1435(4) 0.2591(4) 0.6736(4) 0.0380(13) Uani 1 1 d . . .
H41 H 0.1625 0.3205 0.6798 0.046 Uiso 1 1 calc R . .
C42 C 0.2197(5) 0.2097(5) 0.7084(5) 0.0594(18) Uani 1 1 d . . .
H42 H 0.2913 0.2361 0.7390 0.071 Uiso 1 1 calc R . .
C43 C 0.1888(7) 0.1186(6) 0.6974(8) 0.110(4) Uani 1 1 d . . .
H43 H 0.2402 0.0827 0.7205 0.132 Uiso 1 1 calc R . .
C44 C 0.0865(6) 0.0817(5) 0.6543(7) 0.097(3) Uani 1 1 d . . .
H44 H 0.0668 0.0205 0.6480 0.117 Uiso 1 1 calc R . .
C45 C 0.0112(5) 0.1315(4) 0.6198(5) 0.0484(16) Uani 1 1 d . . .
C46 C -0.1308(6) 0.0094(4) 0.5647(6) 0.082(3) Uani 1 1 d . . .
H46A H -0.0933 -0.0345 0.5326 0.123 Uiso 1 1 calc R . .
H46B H -0.2061 -0.0047 0.5269 0.123 Uiso 1 1 calc R . .
H46C H -0.1181 0.0050 0.6265 0.123 Uiso 1 1 calc R . .
O21 O 0.7601(3) 0.2513(3) 0.5291(3) 0.0491(10) Uani 1 1 d . . .
C47 C 0.7438(5) 0.3453(4) 0.5471(5) 0.0532(16) Uani 1 1 d . . .
H47A H 0.7412 0.3635 0.4933 0.064 Uiso 1 1 calc R . .
H47B H 0.8014 0.3857 0.6043 0.064 Uiso 1 1 calc R . .
C48 C 0.6424(6) 0.3530(5) 0.5606(7) 0.083(3) Uani 1 1 d . . .
H48A H 0.5845 0.3473 0.5010 0.100 Uiso 1 1 calc R . .
H48B H 0.6450 0.4128 0.6090 0.100 Uiso 1 1 calc R . .
C49 C 0.6281(7) 0.2756(5) 0.5919(7) 0.088(3) Uani 1 1 d . . .
H49A H 0.6560 0.2954 0.6614 0.106 Uiso 1 1 calc R . .
H49B H 0.5532 0.2501 0.5671 0.106 Uiso 1 1 calc R . .
C50 C 0.6893(6) 0.2072(5) 0.5512(7) 0.088(3) Uani 1 1 d . . .
H50A H 0.7277 0.1783 0.5972 0.105 Uiso 1 1 calc R . .
H50B H 0.6413 0.1583 0.4938 0.105 Uiso 1 1 calc R . .
O22 O 0.5454(7) 0.9238(6) 0.2727(7) 0.081(3) Uani 0.50 1 d PD . .
C51 C 0.5472(11) 0.9267(12) 0.3616(10) 0.090(5) Uani 0.50 1 d PDU . .
H51A H 0.6087 0.9695 0.4121 0.108 Uiso 0.50 1 calc PR . .
H51B H 0.5537 0.8648 0.3661 0.108 Uiso 0.50 1 calc PR . .
C52 C 0.4534(9) 0.9566(10) 0.3737(7) 0.069(4) Uani 0.50 1 d PDU . .
H52A H 0.4584 1.0245 0.3980 0.083 Uiso 0.50 1 calc PR . .
H52B H 0.4346 0.9313 0.4157 0.083 Uiso 0.50 1 calc PR . .
C53 C 0.3795(7) 0.9158(7) 0.2749(6) 0.029(2) Uiso 0.50 1 d PD . .
H53A H 0.3296 0.8649 0.2671 0.035 Uiso 0.50 1 calc PR . .
H53B H 0.3394 0.9627 0.2542 0.035 Uiso 0.50 1 calc PR . .
C54 C 0.4447(7) 0.8827(8) 0.2228(7) 0.049(3) Uani 0.50 1 d PDU . .
H54A H 0.4424 0.8154 0.2070 0.058 Uiso 0.50 1 calc PR . .
H54B H 0.4179 0.8951 0.1632 0.058 Uiso 0.50 1 calc PR . .

loop_
_atom_site_aniso_label
_atom_site_aniso_U_11
_atom_site_aniso_U_22
_atom_site_aniso_U_33
_atom_site_aniso_U_23
_atom_site_aniso_U_13
_atom_site_aniso_U_12
Ag1 0.01710(19) 0.0243(2) 0.0237(2) 0.00435(15) 0.00029(15) -0.00057(14)
Ag2 0.01847(18) 0.02387(19) 0.0207(2) 0.00487(15) 0.00360(15) 0.00188(14)
Cl1 0.0448(8) 0.0187(6) 0.0385(8) 0.0033(5) 0.0236(6) -0.0012(5)
Cl2 0.0235(6) 0.0470(8) 0.0352(7) 0.0263(6) 0.0096(6) 0.0083(6)
P1 0.0107(5) 0.0157(6) 0.0245(7) 0.0044(5) 0.0009(5) 0.0019(4)
P2 0.0128(5) 0.0162(6) 0.0215(6) 0.0055(5) 0.0034(5) 0.0026(4)
O1 0.0139(16) 0.0156(16) 0.036(2) 0.0062(14) 0.0029(14) 0.0042(13)
O2 0.0263(19) 0.0282(19) 0.029(2) -0.0006(15) 0.0016(16) 0.0092(15)
O3 0.0119(15) 0.0194(16) 0.0306(19) 0.0042(14) 0.0067(14) 0.0017(12)
O4 0.0182(16) 0.0215(17) 0.037(2) 0.0127(15) 0.0089(15) 0.0053(13)
O5 0.0127(15) 0.0186(16) 0.0252(18) 0.0055(13) 0.0029(14) 0.0022(12)
O6 0.0213(17) 0.0262(17) 0.037(2) 0.0169(15) 0.0128(16) 0.0092(14)
O7 0.0153(15) 0.0222(16) 0.0223(17) 0.0081(13) 0.0055(13) 0.0068(13)
O8 0.034(2) 0.0339(19) 0.028(2) 0.0117(16) 0.0159(17) 0.0166(16)
O9 0.084(3) 0.028(2) 0.053(3) 0.0138(18) 0.044(2) 0.023(2)
O10 0.122(4) 0.032(2) 0.061(3) -0.016(2) 0.064(3) -0.030(2)
O11 0.078(4) 0.090(4) 0.081(4) 0.051(3) 0.033(3) 0.048(3)
O12 0.056(3) 0.056(3) 0.057(3) -0.021(2) 0.028(2) -0.019(2)
O13 0.036(2) 0.055(2) 0.041(2) 0.0339(19) 0.0136(18) 0.0064(18)
O14 0.055(3) 0.095(4) 0.071(3) 0.054(3) 0.040(3) 0.048(3)
O15 0.028(2) 0.042(2) 0.050(3) 0.0129(19) 0.0001(18) 0.0028(17)
O16 0.042(2) 0.058(3) 0.028(2) 0.0265(19) 0.0013(18) -0.0007(19)
O17 0.0210(17) 0.036(2) 0.029(2) 0.0084(16) 0.0096(15) -0.0026(15)
N1 0.0108(18) 0.0170(18) 0.0145(19) 0.0009(15) -0.0005(15) 0.0018(14)
C1 0.010(2) 0.014(2) 0.038(3) 0.008(2) 0.004(2) 0.0032(17)
C2 0.026(3) 0.024(3) 0.032(3) 0.013(2) 0.006(2) 0.005(2)
C3 0.026(3) 0.030(3) 0.038(3) 0.018(2) -0.001(2) 0.006(2)
C4 0.017(2) 0.028(3) 0.056(4) 0.019(3) 0.006(3) 0.009(2)
C5 0.023(3) 0.027(3) 0.041(3) 0.006(2) 0.011(2) 0.006(2)
C6 0.019(2) 0.017(2) 0.033(3) 0.002(2) 0.000(2) 0.0022(19)
C7 0.039(3) 0.037(3) 0.042(4) 0.014(3) 0.003(3) 0.001(3)
C8 0.018(2) 0.016(2) 0.033(3) 0.004(2) 0.006(2) -0.0011(18)
C9 0.018(3) 0.022(3) 0.086(5) 0.012(3) 0.008(3) 0.003(2)
C10 0.017(3) 0.040(4) 0.137(7) 0.025(4) 0.015(4) -0.001(3)
C11 0.022(3) 0.033(3) 0.098(5) 0.014(3) 0.010(3) -0.009(2)
C12 0.027(3) 0.025(3) 0.041(3) 0.005(2) 0.009(2) 0.000(2)
C13 0.023(3) 0.024(2) 0.023(3) 0.004(2) 0.008(2) 0.002(2)
C14 0.026(3) 0.030(3) 0.049(4) 0.019(3) 0.012(3) 0.008(2)
C15 0.015(2) 0.016(2) 0.027(3) 0.003(2) 0.002(2) -0.0055(18)
C16 0.016(2) 0.023(2) 0.042(3) 0.011(2) 0.005(2) 0.0042(19)
C17 0.017(2) 0.033(3) 0.058(4) 0.016(3) 0.015(3) 0.004(2)
C18 0.029(3) 0.034(3) 0.051(4) 0.019(3) 0.021(3) 0.001(2)
C19 0.026(3) 0.023(3) 0.045(3) 0.015(2) 0.015(2) 0.002(2)
C20 0.016(2) 0.019(2) 0.028(3) 0.004(2) 0.005(2) -0.0039(18)
C21 0.028(3) 0.028(3) 0.054(4) 0.023(3) 0.015(3) 0.012(2)
C22 0.013(2) 0.017(2) 0.031(3) 0.011(2) 0.007(2) 0.0067(17)
C23 0.024(3) 0.027(3) 0.029(3) 0.013(2) 0.009(2) 0.005(2)
C24 0.028(3) 0.032(3) 0.037(3) 0.020(2) 0.001(2) 0.004(2)
C25 0.023(3) 0.036(3) 0.057(4) 0.029(3) 0.006(3) 0.010(2)
C26 0.025(3) 0.031(3) 0.053(4) 0.022(3) 0.020(3) 0.013(2)
C27 0.021(2) 0.020(2) 0.034(3) 0.013(2) 0.009(2) 0.0058(19)
C28 0.047(3) 0.036(3) 0.043(3) 0.012(3) 0.030(3) 0.018(3)
C29 0.012(2) 0.018(2) 0.030(3) 0.008(2) 0.006(2) 0.0025(17)
C30 0.011(2) 0.015(2) 0.025(3) 0.0055(19) 0.0040(19) 0.0080(17)
C31 0.013(2) 0.021(2) 0.023(3) 0.0064(19) 0.0047(19) 0.0033(18)
C32 0.035(3) 0.047(4) 0.078(5) 0.002(3) 0.034(3) -0.010(3)
C33 0.039(4) 0.131(7) 0.079(5) 0.079(5) 0.021(4) 0.015(4)
C34 0.026(4) 0.234(11) 0.065(5) 0.091(6) 0.004(3) -0.014(5)
C35 0.026(3) 0.070(4) 0.025(3) 0.005(3) 0.008(2) -0.011(3)
O18 0.0199(18) 0.040(2) 0.046(2) 0.0176(18) -0.0013(17) -0.0073(16)
C36 0.024(5) 0.053(5) 0.093(8) 0.022(4) -0.017(6) -0.002(4)
C37 0.024(5) 0.071(7) 0.066(7) 0.027(6) 0.001(5) -0.003(4)
C38 0.027(4) 0.068(7) 0.061(6) 0.033(5) -0.001(4) -0.019(4)
C39 0.040(6) 0.040(6) 0.042(7) 0.015(5) 0.012(4) -0.011(4)
O18A 0.0199(18) 0.040(2) 0.046(2) 0.0176(18) -0.0013(17) -0.0073(16)
C36A 0.024(5) 0.053(5) 0.093(8) 0.022(4) -0.017(6) -0.002(4)
C37A 0.024(5) 0.071(7) 0.066(7) 0.027(6) 0.001(5) -0.003(4)
C38A 0.027(4) 0.068(7) 0.061(6) 0.033(5) -0.001(4) -0.019(4)
C39A 0.040(6) 0.040(6) 0.042(7) 0.015(5) 0.012(4) -0.011(4)
O19 0.056(3) 0.0235(19) 0.075(3) 0.0127(19) 0.038(2) -0.0015(18)
O20 0.044(3) 0.037(2) 0.072(3) 0.034(2) -0.007(2) -0.0090(19)
C40 0.046(3) 0.027(3) 0.033(3) 0.018(2) 0.019(3) 0.007(2)
C41 0.047(3) 0.038(3) 0.040(3) 0.019(3) 0.023(3) 0.001(3)
C42 0.041(4) 0.071(5) 0.092(5) 0.043(4) 0.040(4) 0.023(3)
C43 0.069(6) 0.082(6) 0.242(12) 0.107(7) 0.084(7) 0.050(5)
C44 0.067(5) 0.043(4) 0.232(11) 0.075(6) 0.089(7) 0.033(4)
C45 0.057(4) 0.028(3) 0.077(5) 0.017(3) 0.047(4) 0.010(3)
C46 0.091(6) 0.026(3) 0.150(8) 0.019(4) 0.081(6) -0.004(3)
O21 0.048(3) 0.044(2) 0.058(3) 0.009(2) 0.030(2) 0.008(2)
C47 0.050(4) 0.055(4) 0.055(4) 0.019(3) 0.021(3) 0.011(3)
C48 0.076(5) 0.059(5) 0.140(8) 0.038(5) 0.068(6) 0.024(4)
C49 0.090(6) 0.076(6) 0.135(8) 0.040(5) 0.080(6) 0.035(5)
C50 0.085(6) 0.060(5) 0.158(9) 0.041(5) 0.090(6) 0.020(4)
O22 0.058(6) 0.065(6) 0.113(9) 0.014(6) 0.041(6) -0.021(5)
C51 0.085(6) 0.093(6) 0.086(6) 0.041(4) 0.015(4) 0.022(4)
C52 0.065(5) 0.078(5) 0.057(5) 0.006(3) 0.030(4) 0.008(4)
C54 0.053(4) 0.047(4) 0.048(4) 0.015(3) 0.022(3) -0.013(3)

loop_
_atom_type_symbol
_atom_type_description
_atom_type_scat_dispersion_real
_atom_type_scat_dispersion_imag
_atom_type_scat_source
C C 0.0033 0.0016 'International Tables Vol C Tables 4.2.6.8 and 6.1.1.4'
H H 0.0000 0.0000 'International Tables Vol C Tables 4.2.6.8 and 6.1.1.4'
N N 0.0061 0.0033 'International Tables Vol C Tables 4.2.6.8 and 6.1.1.4'
O O 0.0106 0.0060 'International Tables Vol C Tables 4.2.6.8 and 6.1.1.4'
P P 0.1023 0.0942 'International Tables Vol C Tables 4.2.6.8 and 6.1.1.4'
Cl Cl 0.1484 0.1585 'International Tables Vol C Tables 4.2.6.8 and 6.1.1.4'
Ag Ag -0.8971 1.1015 'International Tables Vol C Tables 4.2.6.8 and 6.1.1.4'

loop_
_geom_angle_atom_site_label_1
_geom_angle_atom_site_label_2
_geom_angle_atom_site_label_3
_geom_angle
_geom_angle_site_symmetry_1
_geom_angle_site_symmetry_3
_geom_angle_publ_flag
O18 Ag1 P1 135.21(10) . . ?
O18 Ag1 O9 87.42(14) . . ?
P1 Ag1 O9 116.28(10) . . ?
O18 Ag1 O13 88.54(13) . . ?
P1 Ag1 O13 123.11(9) . . ?
O9 Ag1 O13 95.65(12) . . ?
O18 Ag1 Ag2 136.40(10) . . ?
P1 Ag1 Ag2 87.71(3) . . ?
O9 Ag1 Ag2 76.30(10) . . ?
O13 Ag1 Ag2 54.13(8) . . ?
O17 Ag2 P2 138.65(8) . . ?
O17 Ag2 O10 79.86(12) . . ?
P2 Ag2 O10 125.07(11) . . ?
O17 Ag2 O13 85.33(12) . . ?
P2 Ag2 O13 129.73(9) . . ?
O10 Ag2 O13 75.19(16) . . ?
O17 Ag2 Ag1 134.63(8) . . ?
P2 Ag2 Ag1 85.68(3) . . ?
O10 Ag2 Ag1 78.89(12) . . ?
O13 Ag2 Ag1 50.59(8) . . ?
O12 Cl1 O11 109.3(3) . . ?
O12 Cl1 O10 108.5(3) . . ?
O11 Cl1 O10 110.1(3) . . ?
O12 Cl1 O9 109.7(3) . . ?
O11 Cl1 O9 109.2(3) . . ?
O10 Cl1 O9 110.0(2) . . ?
O14 Cl2 O15 108.9(3) . . ?
O14 Cl2 O16 110.0(2) . . ?
O15 Cl2 O16 110.3(2) . . ?
O14 Cl2 O13 110.5(2) . . ?
O15 Cl2 O13 108.2(2) . . ?
O16 Cl2 O13 109.0(2) . . ?
O1 P1 O3 99.86(17) . . ?
O1 P1 N1 98.78(17) . . ?
O3 P1 N1 104.47(17) . . ?
O1 P1 Ag1 121.33(13) . . ?
O3 P1 Ag1 110.50(11) . . ?
N1 P1 Ag1 119.10(13) . . ?
O7 P2 O5 98.89(16) . . ?
O7 P2 N1 98.87(17) . . ?
O5 P2 N1 102.80(16) . . ?
O7 P2 Ag2 117.81(12) . . ?
O5 P2 Ag2 114.91(12) . . ?
N1 P2 Ag2 120.15(13) . . ?
C1 O1 P1 118.8(3) . . ?
C6 O2 C7 117.7(4) . . ?
C8 O3 P1 119.0(3) . . ?
C13 O4 C14 117.3(3) . . ?
C15 O5 P2 122.5(3) . . ?
C20 O6 C21 116.9(4) . . ?
C22 O7 P2 126.5(3) . . ?
C27 O8 C28 116.8(4) . . ?
Cl1 O9 Ag1 129.1(2) . . ?
Cl1 O10 Ag2 125.2(2) . . ?
Cl2 O13 Ag1 117.5(2) . . ?
Cl2 O13 Ag2 110.76(19) . . ?
Ag1 O13 Ag2 75.28(9) . . ?
C35 O17 C32 107.7(4) . . ?
C35 O17 Ag2 124.6(3) . . ?
C32 O17 Ag2 121.7(3) . . ?
C30 N1 P1 118.4(3) . . ?
C30 N1 P2 120.1(3) . . ?
P1 N1 P2 121.4(2) . . ?
C2 C1 C6 122.3(4) . . ?
C2 C1 O1 119.8(4) . . ?
C6 C1 O1 117.9(4) . . ?
C1 C2 C3 118.7(5) . . ?
C4 C3 C2 120.4(5) . . ?
C3 C4 C5 120.5(5) . . ?
C4 C5 C6 120.2(5) . . ?
O2 C6 C1 116.8(4) . . ?
O2 C6 C5 125.2(5) . . ?
C1 C6 C5 118.0(5) . . ?
C9 C8 C13 121.4(4) . . ?
C9 C8 O3 119.5(4) . . ?
C13 C8 O3 119.0(4) . . ?
C8 C9 C10 119.8(5) . . ?
C11 C10 C9 119.6(5) . . ?
C12 C11 C10 120.5(5) . . ?
C11 C12 C13 119.8(5) . . ?
O4 C13 C8 115.0(4) . . ?
O4 C13 C12 126.1(4) . . ?
C8 C13 C12 118.9(4) . . ?
C16 C15 O5 118.8(4) . . ?
C16 C15 C20 121.2(4) . . ?
O5 C15 C20 119.8(4) . . ?
C15 C16 C17 119.5(5) . . ?
C18 C17 C16 120.3(5) . . ?
C17 C18 C19 120.3(5) . . ?
C18 C19 C20 120.4(5) . . ?
O6 C20 C19 126.4(4) . . ?
O6 C20 C15 115.3(4) . . ?
C19 C20 C15 118.3(4) . . ?
C23 C22 O7 118.3(4) . . ?
C23 C22 C27 121.4(4) . . ?
O7 C22 C27 120.3(4) . . ?
C22 C23 C24 119.8(5) . . ?
C25 C24 C23 119.4(5) . . ?
C24 C25 C26 121.9(5) . . ?
C25 C26 C27 118.6(5) . . ?
O8 C27 C22 115.7(4) . . ?
O8 C27 C26 125.3(4) . . ?
C22 C27 C26 118.9(5) . . ?
C30 C29 C31 119.2(4) . 2_766 ?
C31 C30 C29 121.3(4) . . ?
C31 C30 N1 119.2(4) . . ?
C29 C30 N1 119.5(4) . . ?
C30 C31 C29 119.6(4) . 2_766 ?
O17 C32 C33 107.7(5) . . ?
C32 C33 C34 100.8(5) . . ?
C35 C34 C33 101.4(5) . . ?
O17 C35 C34 105.3(5) . . ?
C39 O18 C36 104.2(9) . . ?
C39 O18 Ag1 128.5(5) . . ?
C36 O18 Ag1 115.7(10) . . ?
O18 C36 C37 110.8(12) . . ?
C36 C37 C38 97.9(11) . . ?
C39 C38 C37 108.4(9) . . ?
O18 C39 C38 107.5(8) . . ?
C36A C37A C38A 100.3(12) . . ?
C39A C38A C37A 104.0(9) . . ?
C45 O19 C46 118.8(5) . . ?
O20 C40 C41 118.8(5) . . ?
O20 C40 C45 120.1(5) . . ?
C41 C40 C45 121.0(5) . . ?
C40 C41 C42 120.7(5) . . ?
C41 C42 C43 118.1(6) . . ?
C44 C43 C42 120.5(7) . . ?
C43 C44 C45 120.9(6) . . ?
O19 C45 C44 125.4(5) . . ?
O19 C45 C40 115.8(5) . . ?
C44 C45 C40 118.8(6) . . ?
C50 O21 C47 109.0(5) . . ?
O21 C47 C48 106.5(5) . . ?
C47 C48 C49 104.8(6) . . ?
C50 C49 C48 103.2(6) . . ?
O21 C50 C49 109.3(6) . . ?
C54 O22 C51 96.3(10) . . ?
O22 C51 C52 110.2(11) . . ?
C51 C52 C53 99.0(10) . . ?
C54 C53 C52 104.4(8) . . ?
O22 C54 C53 111.2(9) . . ?

loop_
_geom_bond_atom_site_label_1
_geom_bond_atom_site_label_2
_geom_bond_distance
_geom_bond_site_symmetry_2
_geom_bond_publ_flag
Ag1 O18 2.259(3) . ?
Ag1 P1 2.3378(12) . ?
Ag1 O9 2.433(4) . ?
Ag1 O13 2.468(3) . ?
Ag1 Ag2 3.0900(6) . ?
Ag2 O17 2.285(3) . ?
Ag2 P2 2.3432(12) . ?
Ag2 O10 2.400(4) . ?
Ag2 O13 2.589(3) . ?
Cl1 O12 1.413(4) . ?
Cl1 O11 1.421(4) . ?
Cl1 O10 1.423(4) . ?
Cl1 O9 1.434(4) . ?
Cl2 O14 1.422(4) . ?
Cl2 O15 1.425(4) . ?
Cl2 O16 1.425(4) . ?
Cl2 O13 1.466(4) . ?
P1 O1 1.615(3) . ?
P1 O3 1.619(3) . ?
P1 N1 1.665(3) . ?
P2 O7 1.609(3) . ?
P2 O5 1.612(3) . ?
P2 N1 1.680(4) . ?
O1 C1 1.404(5) . ?
O2 C6 1.356(6) . ?
O2 C7 1.425(6) . ?
O3 C8 1.394(5) . ?
O4 C13 1.351(5) . ?
O4 C14 1.443(5) . ?
O5 C15 1.396(5) . ?
O6 C20 1.363(5) . ?
O6 C21 1.430(5) . ?
O7 C22 1.396(5) . ?
O8 C27 1.362(5) . ?
O8 C28 1.431(6) . ?
O17 C35 1.421(6) . ?
O17 C32 1.449(6) . ?
N1 C30 1.459(5) . ?
C1 C2 1.367(6) . ?
C1 C6 1.393(7) . ?
C2 C3 1.397(7) . ?
C3 C4 1.372(7) . ?
C4 C5 1.383(7) . ?
C5 C6 1.397(7) . ?
C8 C9 1.370(7) . ?
C8 C13 1.381(6) . ?
C9 C10 1.387(7) . ?
C10 C11 1.384(8) . ?
C11 C12 1.384(7) . ?
C12 C13 1.396(6) . ?
C15 C16 1.367(6) . ?
C15 C20 1.405(6) . ?
C16 C17 1.391(7) . ?
C17 C18 1.373(7) . ?
C18 C19 1.385(7) . ?
C19 C20 1.390(6) . ?
C22 C23 1.371(6) . ?
C22 C27 1.396(6) . ?
C23 C24 1.381(7) . ?
C24 C25 1.374(8) . ?
C25 C26 1.390(7) . ?
C26 C27 1.397(6) . ?
C29 C30 1.383(6) . ?
C29 C31 1.390(6) 2_766 ?
C30 C31 1.378(6) . ?
C31 C29 1.390(6) 2_766 ?
C32 C33 1.481(9) . ?
C33 C34 1.518(9) . ?
C34 C35 1.502(8) . ?
O18 C39 1.436(8) . ?
O18 C36 1.441(9) . ?
C36 C37 1.484(10) . ?
C37 C38 1.516(9) . ?
C38 C39 1.489(9) . ?
C36A C37A 1.485(10) . ?
C37A C38A 1.504(9) . ?
C38A C39A 1.484(9) . ?
O19 C45 1.366(7) . ?
O19 C46 1.441(6) . ?
O20 C40 1.347(6) . ?
C40 C41 1.358(7) . ?
C40 C45 1.389(7) . ?
C41 C42 1.372(8) . ?
C42 C43 1.411(9) . ?
C43 C44 1.355(11) . ?
C44 C45 1.367(9) . ?
O21 C50 1.394(7) . ?
O21 C47 1.428(7) . ?
C47 C48 1.484(9) . ?
C48 C49 1.486(10) . ?
C49 C50 1.485(9) . ?
O22 C54 1.358(8) . ?
O22 C51 1.416(9) . ?
C51 C52 1.429(9) . ?
C52 C53 1.480(9) . ?
C53 C54 1.424(8) . ?
